data_1556094
loop_
_publ_author_name
'Williams, P. Andrew'
'Hughes, Colan. E.'
'Buanz, Asma B. M.'
'Gaisford, Simon'
'Harris, Kenneth D. M.'

_publ_section_title
;
 Expanding the Solid-State Landscape of l-Phenylalanine: Discovery of
 Polymorphism and New Hydrate Phases, with Rationalization of
 Hydration/Dehydration Processes
;
_journal_issue 23
_journal_name_full 'The Journal of Physical Chemistry C'
_journal_page_first 12136
_journal_paper_doi 10.1021/jp401547f
_journal_volume 117
_journal_year 2013
_chemical_formula_sum 'C18 H22 N2 O5'
_chemical_formula_weight 346.38
_space_group_IT_number 4
_space_group_name_Hall 'P 2yb'
_space_group_name_H-M_alt 'P 1 21 1'
_symmetry_cell_setting monoclinic
_symmetry_space_group_name_H-M 'P 1 21 1'
_audit_creation_date 2013-05-09T16:47
_audit_creation_method 'from EXP file using GSAS2CIF'
_audit_update_record ' 2013-05-09T16:47  Initial CIF as created by GSAS2CIF'
_cell_angle_alpha 90.0
_cell_angle_beta 100.0115(35)
_cell_angle_gamma 90.0
_cell_formula_units_Z 2
_cell_length_a 12.1112(5)
_cell_length_b 5.42130(17)
_cell_length_c 13.7691(5)
_cell_volume 890.29(6)
_computing_structure_refinement GSAS
_diffrn_ambient_temperature 294
_diffrn_radiation_polarisn_ratio 0.55
_diffrn_radiation_probe x-ray
_diffrn_radiation_wavelength 1.5406
_exptl_absorpt_correction_T_max 1.00000
_exptl_absorpt_correction_T_min 1.00000
_exptl_absorpt_process_details
;   GSAS Absorption/surface roughness correction: function number 0
 No correction is applied.
;
_pd_block_id 2013-05-09T16:47|PHEHH||
_pd_calc_method 'Rietveld Refinement'
_pd_instr_location ' ?'
_pd_meas_2theta_range_inc 0.01707
_pd_meas_2theta_range_max 70.00196
_pd_meas_2theta_range_min 4.0
_pd_meas_number_of_points 3868
_pd_phase_name 'Phenylalanine hemihydrate'
_pd_proc_2theta_range_inc 0.01707
_pd_proc_2theta_range_max 70.00987
_pd_proc_2theta_range_min 4.00792
_pd_proc_info_datetime 2013-05-09T16:47:07
_pd_proc_info_excluded_regions ' ?'
_pd_proc_ls_background_function
;   GSAS Background function number 1 with 32 terms.
 Shifted Chebyshev function of 1st kind
      1:    1649.92     2:   -1766.58     3:    693.800     4:   -179.157    
      5:    83.7192     6:   -107.183     7:    136.613     8:   -152.244    
      9:    154.939    10:   -114.131    11:    29.2524    12:    56.7405    
     13:   -82.2995    14:    34.8510    15:    25.6061    16:   -37.8307    
     17:    24.4648    18:   -21.2121    19:    13.5298    20:    11.9516    
     21:   -30.2583    22:    24.0103    23:   -7.96025    24:   -5.21255    
     25:    11.9128    26:   -9.22746    27:   0.900061    28:    4.41586    
     29:   -8.62295    30:    7.86254    31:   -3.63368    32:    2.71480    
;
_pd_proc_ls_peak_cutoff 0.00500
_pd_proc_ls_profile_function
;
 CW Profile function number 3 with  19 terms
 Pseudovoigt profile coefficients as parameterized in
 P. Thompson, D.E. Cox & J.B. Hastings (1987). J. Appl. Cryst.,20,79-83.
 Asymmetry correction of L.W. Finger, D.E. Cox & A. P. Jephcoat (1994).
 J. Appl. Cryst.,27,892-900.
 #1(GU)   =  205.085 #2(GV)   =   15.671 #3(GW)   =    0.482
 #4(GP)   =    0.000 #5(LX)   =    2.846 #6(LY)   =   36.919
 #7(S/L)  =   0.0216 #8(H/L)  =   0.0215
 #9(trns) =     0.00 #10(shft)=   0.0000
 #11(stec)=     0.00 #12(ptec)=     0.00 #13(sfec)=     0.00
 #14(L11) =   -0.159 #15(L22) =   -1.356 #16(L33) =   -0.154
 #17(L12) =    0.024 #18(L13) =    0.015 #19(L23) =    0.018
 Peak tails are ignored  where the intensity is below 0.0050 times the peak
   Aniso. broadening axis   0.0   0.0   1.0
;
_pd_proc_ls_prof_R_factor 0.0221
_pd_proc_ls_prof_wR_expected 0.0253
_pd_proc_ls_prof_wR_factor 0.0296
_pd_proc_number_of_points 3868
_pd_spec_mounting ' ?'
_refine_ls_goodness_of_fit_all 1.22
_refine_ls_matrix_type full
_refine_ls_number_parameters 160
_refine_ls_number_restraints 133
_refine_ls_R_Fsqd_factor 0.16533
_refine_ls_shift/su_max 0.08
_refine_ls_shift/su_mean 0.01
_reflns_d_resolution_high 1.344
_reflns_d_resolution_low 13.559
_reflns_limit_h_max 9
_reflns_limit_h_min 0
_reflns_limit_k_max 4
_reflns_limit_k_min 0
_reflns_limit_l_max 10
_reflns_limit_l_min -10
_reflns_number_total 445
_cod_data_source_file jp401547f_si_002.cif
_cod_data_source_block PHEHH_publ
_cod_original_cell_volume 890.29(8)
_cod_database_code 1556094
_gsas_exptl_extinct_corr_t_min 1.00000
_gsas_exptl_extinct_corr_t_max 1.00000

loop_
_symmetry_equiv_pos_site_id
_symmetry_equiv_pos_as_xyz
1 +x,+y,+z
2 -x,+y+1/2,-z

loop_
_atom_site_type_symbol
_atom_site_label
_atom_site_fract_x
_atom_site_fract_y
_atom_site_fract_z
_atom_site_occupancy
_atom_site_thermal_displace_type
_atom_site_U_iso_or_equiv
_atom_site_symmetry_multiplicity
O O1 -0.6076(9) 0.1623(18) -0.38044(16) 1.0 Uiso 0.0401(15) 2
O O2 -0.4298(9) 0.1327(22) -0.38981(18) 1.0 Uiso 0.0401(15) 2
C C3 -0.5137(6) 0.2613(12) -0.38219(9) 1.0 Uiso 0.0401(15) 2
C C4 -0.5013(6) 0.5399(13) -0.37506(13) 1.0 Uiso 0.0401(15) 2
H H5 -0.4510(9) 0.5949(18) -0.4193(4) 1.0 Uiso 0.0481(18) 2
N N6 -0.6171(9) 0.6537(18) -0.4086(7) 1.0 Uiso 0.0401(15) 2
H H7 -0.6725(18) 0.566(24) -0.378(11) 1.0 Uiso 0.0481(18) 2
H H8 -0.616(7) 0.828(9) -0.389(11) 1.0 Uiso 0.0481(18) 2
H H9 -0.638(7) 0.641(31) -0.4805(16) 1.0 Uiso 0.0481(18) 2
C C10 -0.4508(7) 0.6117(18) -0.26885(26) 1.0 Uiso 0.0401(15) 2
H H11 -0.3808(5) 0.5199(33) -0.2488(4) 1.0 Uiso 0.0481(18) 2
H H12 -0.4339(14) 0.7886(21) -0.2668(7) 1.0 Uiso 0.0481(18) 2
C C13 -0.5286(5) 0.5570(11) -0.19674(24) 1.0 Uiso 0.0401(15) 2
C C14 -0.6134(6) 0.7194(11) -0.1826(4) 1.0 Uiso 0.0401(15) 2
C C15 -0.6842(5) 0.6680(19) -0.1165(5) 1.0 Uiso 0.0401(15) 2
C C16 -0.6726(7) 0.4521(21) -0.0621(4) 1.0 Uiso 0.0401(15) 2
C C17 -0.5899(9) 0.2871(14) -0.0740(4) 1.0 Uiso 0.0401(15) 2
C C18 -0.5172(6) 0.3379(14) -0.1413(4) 1.0 Uiso 0.0401(15) 2
H H19 -0.6252(10) 0.8722(10) -0.2211(6) 1.0 Uiso 0.0481(18) 2
H H20 -0.7417(5) 0.7876(27) -0.1061(9) 1.0 Uiso 0.0481(18) 2
H H21 -0.7185(10) 0.4247(30) -0.0111(5) 1.0 Uiso 0.0481(18) 2
H H22 -0.5765(13) 0.1417(15) -0.0313(5) 1.0 Uiso 0.0481(18) 2
H H23 -0.4565(7) 0.2229(21) -0.1479(7) 1.0 Uiso 0.0481(18) 2
O O24 -0.8367(10) 0.5974(19) -0.38417(26) 1.0 Uiso 0.0401(15) 2
O O25 -1.0172(9) 0.6181(19) -0.38758(21) 1.0 Uiso 0.0401(15) 2
C C26 -0.9287(7) 0.4942(10) -0.37993(13) 1.0 Uiso 0.0401(15) 2
C C27 -0.9336(5) 0.2167(10) -0.36544(15) 1.0 Uiso 0.0401(15) 2
H H28 -1.0097(6) 0.1576(15) -0.3905(5) 1.0 Uiso 0.0481(18) 2
N N29 -0.8524(9) 0.0930(19) -0.4212(6) 1.0 Uiso 0.0401(15) 2
H H30 -0.7788(11) 0.172(8) -0.404(4) 1.0 Uiso 0.0481(18) 2
H H31 -0.846(4) -0.082(4) -0.403(5) 1.0 Uiso 0.0481(18) 2
H H32 -0.8797(24) 0.109(11) -0.4922(6) 1.0 Uiso 0.0481(18) 2
C C33 -0.9030(7) 0.1591(12) -0.25516(28) 1.0 Uiso 0.0401(15) 2
H H34 -0.8849(11) -0.0166(16) -0.2463(8) 1.0 Uiso 0.0481(18) 2
H H35 -0.8377(6) 0.2577(25) -0.22616(30) 1.0 Uiso 0.0481(18) 2
C C36 -1.0007(6) 0.2204(10) -0.20436(25) 1.0 Uiso 0.0401(15) 2
C C37 -1.0957(7) 0.0719(11) -0.21524(33) 1.0 Uiso 0.0401(15) 2
C C38 -1.1842(6) 0.1307(16) -0.1683(5) 1.0 Uiso 0.0401(15) 2
C C39 -1.1792(7) 0.3392(18) -0.1095(5) 1.0 Uiso 0.0401(15) 2
C C40 -1.0860(9) 0.4872(12) -0.09814(33) 1.0 Uiso 0.0401(15) 2
C C41 -0.9967(7) 0.4287(13) -0.1453(4) 1.0 Uiso 0.0401(15) 2
H H42 -1.1012(11) -0.0741(10) -0.2578(4) 1.0 Uiso 0.0481(18) 2
H H43 -1.2497(7) 0.0219(23) -0.1747(7) 1.0 Uiso 0.0481(18) 2
H H44 -1.2390(10) 0.3725(25) -0.0716(6) 1.0 Uiso 0.0481(18) 2
H H45 -1.0792(13) 0.6264(13) -0.0520(4) 1.0 Uiso 0.0481(18) 2
H H46 -0.9292(8) 0.5319(20) -0.1352(6) 1.0 Uiso 0.0481(18) 2
O O47 -1.2420(15) 0.4368(32) -0.4037(12) 1.0 Uiso 0.071(8) 2

loop_
_atom_type_symbol
_atom_type_number_in_cell
_atom_type_scat_dispersion_real
_atom_type_scat_dispersion_imag
_atom_type_scat_Cromer_Mann_a1
_atom_type_scat_Cromer_Mann_a2
_atom_type_scat_Cromer_Mann_a3
_atom_type_scat_Cromer_Mann_a4
_atom_type_scat_Cromer_Mann_b1
_atom_type_scat_Cromer_Mann_b2
_atom_type_scat_Cromer_Mann_b3
_atom_type_scat_Cromer_Mann_b4
_atom_type_scat_Cromer_Mann_c
_atom_type_scat_source
O 10.0 0.000 0.000 3.04850 13.2771 2.28680 5.70110 1.54630 0.32390 0.86700 32.9089 0.25080 International_Tables_Vol_C
C 36.0 0.000 0.000 2.31000 20.8439 1.02000 10.2075 1.58860 0.56870 0.86500 51.6512 0.21560 International_Tables_Vol_C
H 44.0 0.000 0.000 0.49300 10.5109 0.32291 26.1257 0.14019 3.14236 0.04081 57.7997 0.00304 International_Tables_Vol_C
N 4.0 0.000 0.000 12.2126 0.00570 3.13220 9.89330 2.01250 28.9975 1.16630 0.58260 -11.529 International_Tables_Vol_C
